data_4307479
loop_
_publ_author_name
'Gregor Reeske'
'Alan H. Cowley'

_publ_contact_author_address
;
   Department of Chemistry and Biochemistry
   University of Texas-Austin
   1 University Station, A5300
   Austin, TX 78701
   USA    
;
_publ_contact_author_email cowley@mail.utexas.edu
_publ_contact_author_fax 512-471-6822
_publ_contact_author_name
;
Alan H. Cowley
;
_publ_contact_author_phone 512-471-7710
_publ_section_title
;
One-Step Redox Route to N-Heterocyclic Phosphenium Ions
;
_journal_name_full 'Inorganic Chemistry'
_journal_page_first 1426
_journal_page_last 1430
_journal_paper_doi 10.1021/ic061956z
_journal_volume 46
_journal_year 2007
_chemical_formula_moiety 'C26 H36 N2 P, I3'
_chemical_formula_sum 'C26 H36 I3 N2 P'
_chemical_formula_weight 788.24
_space_group_IT_number 2
_symmetry_cell_setting triclinic
_symmetry_space_group_name_Hall '-P 1'
_symmetry_space_group_name_H-M 'P -1'
_atom_sites_solution_hydrogens geom
_atom_sites_solution_primary direct
_atom_sites_solution_secondary difmap
_audit_creation_method
;
manual editing of the .cif file 
created by SHELXTL Ver. 6.10 
;
_cell_angle_alpha 89.522(5)
_cell_angle_beta 78.766(5)
_cell_angle_gamma 80.179(5)
_cell_formula_units_Z 2
_cell_length_a 9.861(5)
_cell_length_b 10.501(5)
_cell_length_c 16.856(5)
_cell_measurement_temperature 153(2)
_cell_volume 1686.4(13)
_computing_cell_refinement 'Collect software, Nonius B.V. 1998'
_computing_data_collection 'Collect software, Nonius B.V. 1998'
_computing_data_reduction
;
DENZO and Scalepack (Otwinoski and Minor, 1997)
;
_computing_molecular_graphics 'XP SHELXTL/PC, Siemens Analytical'
_computing_structure_refinement 'XL SHELXTL/PC, Siemens Analytical'
_computing_structure_solution
;
SIR97 - Altomare A., Burla M.C., Camalli M., Cascarano G.L., Giacovazzo C., 
Guagliardi A., Moliterni A.G.G., Polidori G.,Spagna R.
;
_diffrn_ambient_temperature 153(2)
_diffrn_measured_fraction_theta_full 0.987
_diffrn_measured_fraction_theta_max 0.987
_diffrn_measurement_device_type 'Nonius Kappa CCD'
_diffrn_measurement_method \w-scan
_diffrn_radiation_monochromator graphite
_diffrn_radiation_source 'fine-focus sealed tube'
_diffrn_radiation_type MoK\a
_diffrn_radiation_wavelength 0.71069
_diffrn_reflns_av_R_equivalents 0.0218
_diffrn_reflns_av_sigmaI/netI 0.0555
_diffrn_reflns_limit_h_max 12
_diffrn_reflns_limit_h_min -12
_diffrn_reflns_limit_k_max 13
_diffrn_reflns_limit_k_min -13
_diffrn_reflns_limit_l_max 21
_diffrn_reflns_limit_l_min -21
_diffrn_reflns_number 12191
_diffrn_reflns_theta_full 27.50
_diffrn_reflns_theta_max 27.50
_diffrn_reflns_theta_min 1.97
_exptl_absorpt_coefficient_mu 2.842
_exptl_absorpt_correction_T_max 0.945
_exptl_absorpt_correction_T_min 0.903
_exptl_absorpt_correction_type multi-scan
_exptl_absorpt_process_details 'DENZO and Scalepack (Otwinoski and Minor, 1997)'
_exptl_crystal_colour brown
_exptl_crystal_density_diffrn 1.552
_exptl_crystal_density_method 'not measured'
_exptl_crystal_description plate
_exptl_crystal_F_000 760
_exptl_crystal_size_max 0.05
_exptl_crystal_size_mid 0.03
_exptl_crystal_size_min 0.02
_refine_diff_density_max 0.931
_refine_diff_density_min -1.082
_refine_diff_density_rms 0.101
_refine_ls_extinction_method none
_refine_ls_goodness_of_fit_ref 1.107
_refine_ls_hydrogen_treatment constr
_refine_ls_matrix_type full
_refine_ls_number_parameters 297
_refine_ls_number_reflns 7642
_refine_ls_number_restraints 0
_refine_ls_restrained_S_all 1.107
_refine_ls_R_factor_all 0.0820
_refine_ls_R_factor_gt 0.0450
_refine_ls_shift/su_max 0.001
_refine_ls_shift/su_mean 0.000
_refine_ls_structure_factor_coef Fsqd
_refine_ls_weighting_details 'calc w=1/[\s^2^(Fo^2^)+(0.0560P)^2^+0.0542P] where P=(Fo^2^+2Fc^2^)/3'
_refine_ls_weighting_scheme calc
_refine_ls_wR_factor_gt 0.1163
_refine_ls_wR_factor_ref 0.1267
_reflns_number_gt 4716
_reflns_number_total 7642
_reflns_threshold_expression >2sigma(I)
_cod_data_source_file ic061956zsi20061012_022656.cif
_cod_data_source_block squeeze
_cod_original_sg_symbol_Hall -p1
_cod_database_code 4307479

loop_
_symmetry_equiv_pos_as_xyz
'x, y, z'
'-x, -y, -z'

loop_
_atom_site_label
_atom_site_type_symbol
_atom_site_fract_x
_atom_site_fract_y
_atom_site_fract_z
_atom_site_U_iso_or_equiv
_atom_site_adp_type
_atom_site_occupancy
_atom_site_symmetry_multiplicity
_atom_site_calc_flag
_atom_site_refinement_flags
_atom_site_disorder_assembly
_atom_site_disorder_group
C1 C 1.1198(5) 0.4275(4) 0.3054(3) 0.0468(11) Uani 1 1 d . . .
H1 H 1.1497 0.4376 0.3536 0.056 Uiso 1 1 calc R . .
C2 C 1.2043(5) 0.3765(4) 0.2368(3) 0.0450(11) Uani 1 1 d . . .
H2 H 1.2998 0.3455 0.2317 0.054 Uiso 1 1 calc R . .
C3 C 0.8717(5) 0.5256(4) 0.3607(3) 0.0434(11) Uani 1 1 d . . .
C4 C 0.8251(5) 0.6585(4) 0.3561(3) 0.0518(12) Uani 1 1 d . . .
C5 C 0.7153(6) 0.7124(5) 0.4178(3) 0.0630(15) Uani 1 1 d . . .
H5 H 0.6802 0.8004 0.4177 0.076 Uiso 1 1 calc R . .
C6 C 0.6573(5) 0.6390(5) 0.4792(3) 0.0568(13) Uani 1 1 d . . .
H6 H 0.5828 0.6777 0.5189 0.068 Uiso 1 1 calc R . .
C7 C 0.7074(5) 0.5112(5) 0.4823(3) 0.0555(13) Uani 1 1 d . . .
H7 H 0.6684 0.4643 0.5253 0.067 Uiso 1 1 calc R . .
C8 C 0.8177(5) 0.4469(4) 0.4218(3) 0.0426(11) Uani 1 1 d . . .
C9 C 0.8926(7) 0.7421(5) 0.2889(3) 0.0738(19) Uani 1 1 d . . .
H9 H 0.9795 0.6903 0.2591 0.089 Uiso 1 1 calc R . .
C10 C 0.9296(8) 0.8683(6) 0.3229(4) 0.092(2) Uani 1 1 d . . .
H10A H 0.9855 0.9086 0.2802 0.138 Uiso 1 1 calc R . .
H10B H 0.9813 0.8463 0.3652 0.138 Uiso 1 1 calc R . .
H10C H 0.8446 0.9271 0.3441 0.138 Uiso 1 1 calc R . .
C11 C 0.7977(8) 0.7812(7) 0.2314(4) 0.103(2) Uani 1 1 d . . .
H11A H 0.7712 0.7058 0.2111 0.155 Uiso 1 1 calc R . .
H11B H 0.8453 0.8252 0.1871 0.155 Uiso 1 1 calc R . .
H11C H 0.7153 0.8380 0.2586 0.155 Uiso 1 1 calc R . .
C12 C 0.8710(5) 0.3061(5) 0.4274(3) 0.0508(12) Uani 1 1 d . . .
H12 H 0.9316 0.2766 0.3753 0.061 Uiso 1 1 calc R . .
C13 C 0.9628(6) 0.2851(5) 0.4934(3) 0.0654(15) Uani 1 1 d . . .
H13A H 1.0413 0.3293 0.4788 0.098 Uiso 1 1 calc R . .
H13B H 0.9962 0.1944 0.4974 0.098 Uiso 1 1 calc R . .
H13C H 0.9076 0.3187 0.5445 0.098 Uiso 1 1 calc R . .
C14 C 0.7566(6) 0.2224(5) 0.4446(3) 0.0661(15) Uani 1 1 d . . .
H14A H 0.7077 0.2365 0.4997 0.099 Uiso 1 1 calc R . .
H14B H 0.7986 0.1330 0.4358 0.099 Uiso 1 1 calc R . .
H14C H 0.6916 0.2452 0.4090 0.099 Uiso 1 1 calc R . .
C15 C 1.1993(4) 0.3440(4) 0.0908(3) 0.0380(10) Uani 1 1 d . . .
C16 C 1.2293(4) 0.4446(4) 0.0408(3) 0.0367(10) Uani 1 1 d . . .
C17 C 1.2972(4) 0.4122(5) -0.0384(3) 0.0462(11) Uani 1 1 d . . .
H17 H 1.3178 0.4776 -0.0740 0.055 Uiso 1 1 calc R . .
C18 C 1.3347(5) 0.2854(5) -0.0653(3) 0.0487(12) Uani 1 1 d . . .
H18 H 1.3831 0.2660 -0.1181 0.058 Uiso 1 1 calc R . .
C19 C 1.3016(5) 0.1880(5) -0.0154(3) 0.0499(12) Uani 1 1 d . . .
H19 H 1.3239 0.1033 -0.0355 0.060 Uiso 1 1 calc R . .
C20 C 1.2337(4) 0.2130(4) 0.0668(3) 0.0411(10) Uani 1 1 d . . .
C24 C 1.2051(5) 0.1041(4) 0.1201(3) 0.0499(12) Uani 1 1 d . . .
H23 H 1.1500 0.1410 0.1721 0.060 Uiso 1 1 calc R . .
C26 C 1.3420(6) 0.0263(5) 0.1363(4) 0.0740(16) Uani 1 1 d . . .
H24A H 1.4011 -0.0066 0.0860 0.111 Uiso 1 1 calc R . .
H24B H 1.3219 -0.0445 0.1705 0.111 Uiso 1 1 calc R . .
H24C H 1.3892 0.0810 0.1628 0.111 Uiso 1 1 calc R . .
C25 C 1.1189(6) 0.0158(5) 0.0869(4) 0.0695(16) Uani 1 1 d . . .
H25A H 1.0356 0.0670 0.0745 0.104 Uiso 1 1 calc R . .
H25B H 1.0933 -0.0462 0.1267 0.104 Uiso 1 1 calc R . .
H25C H 1.1740 -0.0286 0.0386 0.104 Uiso 1 1 calc R . .
C21 C 1.1968(4) 0.5871(4) 0.0689(3) 0.0435(11) Uani 1 1 d . . .
H26 H 1.1624 0.5905 0.1276 0.052 Uiso 1 1 calc R . .
C22 C 1.0818(5) 0.6623(5) 0.0300(3) 0.0575(13) Uani 1 1 d . . .
H27A H 1.1109 0.6563 -0.0278 0.086 Uiso 1 1 calc R . .
H27B H 1.0645 0.7513 0.0476 0.086 Uiso 1 1 calc R . .
H27C H 0.9974 0.6266 0.0457 0.086 Uiso 1 1 calc R . .
C23 C 1.3285(5) 0.6490(5) 0.0517(4) 0.0638(15) Uani 1 1 d . . .
H28A H 1.3965 0.6047 0.0806 0.096 Uiso 1 1 calc R . .
H28B H 1.3047 0.7382 0.0690 0.096 Uiso 1 1 calc R . .
H28C H 1.3670 0.6429 -0.0053 0.096 Uiso 1 1 calc R . .
N1 N 0.9833(4) 0.4629(3) 0.2954(2) 0.0380(8) Uani 1 1 d . . .
N2 N 1.1307(3) 0.3758(3) 0.1737(2) 0.0344(8) Uani 1 1 d . . .
P1 P 0.95905(11) 0.43320(11) 0.20222(7) 0.0372(3) Uani 1 1 d . . .
I1 I 0.74915(4) 0.19310(4) 0.20697(3) 0.07809(15) Uani 1 1 d . . .
I2 I 0.56401(3) 0.44241(3) 0.255967(19) 0.05129(12) Uani 1 1 d . . .
I3 I 0.37618(4) 0.68568(3) 0.29462(2) 0.06233(14) Uani 1 1 d . . .

loop_
_atom_site_aniso_label
_atom_site_aniso_U_11
_atom_site_aniso_U_22
_atom_site_aniso_U_33
_atom_site_aniso_U_23
_atom_site_aniso_U_13
_atom_site_aniso_U_12
C1 0.047(3) 0.050(3) 0.045(3) -0.003(2) -0.014(2) -0.007(2)
C2 0.037(2) 0.052(3) 0.047(3) 0.000(2) -0.011(2) -0.007(2)
C3 0.046(3) 0.044(2) 0.038(3) -0.007(2) -0.006(2) -0.002(2)
C4 0.063(3) 0.038(3) 0.050(3) -0.002(2) -0.010(2) 0.001(2)
C5 0.070(4) 0.050(3) 0.059(4) -0.011(3) -0.008(3) 0.013(3)
C6 0.052(3) 0.066(3) 0.044(3) -0.009(3) 0.002(2) 0.001(3)
C7 0.046(3) 0.079(4) 0.038(3) -0.004(3) 0.002(2) -0.012(3)
C8 0.040(2) 0.047(3) 0.040(3) -0.001(2) -0.006(2) -0.006(2)
C9 0.132(5) 0.039(3) 0.031(3) 0.000(2) 0.001(3) 0.018(3)
C10 0.122(6) 0.082(4) 0.085(5) 0.026(4) -0.042(4) -0.030(4)
C11 0.118(6) 0.125(6) 0.089(5) 0.030(4) -0.047(5) -0.057(5)
C12 0.053(3) 0.057(3) 0.040(3) -0.001(2) 0.005(2) -0.017(2)
C13 0.074(4) 0.069(3) 0.049(3) 0.010(3) -0.014(3) 0.002(3)
C14 0.073(4) 0.066(3) 0.055(3) -0.003(3) 0.011(3) -0.025(3)
C15 0.027(2) 0.048(3) 0.039(3) -0.003(2) -0.0038(18) -0.0095(18)
C16 0.026(2) 0.046(2) 0.041(3) 0.003(2) -0.0049(18) -0.0149(18)
C17 0.038(2) 0.062(3) 0.040(3) 0.002(2) -0.002(2) -0.018(2)
C18 0.036(2) 0.069(3) 0.037(3) -0.007(2) 0.003(2) -0.011(2)
C19 0.041(3) 0.054(3) 0.050(3) -0.019(2) 0.004(2) -0.007(2)
C20 0.032(2) 0.039(2) 0.049(3) -0.004(2) -0.003(2) -0.0038(18)
C24 0.057(3) 0.036(2) 0.050(3) -0.004(2) 0.005(2) -0.005(2)
C26 0.075(4) 0.057(3) 0.084(4) 0.000(3) -0.011(3) 0.002(3)
C25 0.070(4) 0.052(3) 0.084(4) -0.006(3) -0.005(3) -0.013(3)
C21 0.038(2) 0.047(3) 0.047(3) 0.003(2) -0.005(2) -0.015(2)
C22 0.053(3) 0.055(3) 0.070(4) 0.007(3) -0.025(3) -0.012(2)
C23 0.050(3) 0.059(3) 0.089(4) -0.001(3) -0.015(3) -0.027(3)
N1 0.043(2) 0.0339(18) 0.035(2) 0.0002(15) -0.0011(16) -0.0080(16)
N2 0.0350(19) 0.0359(18) 0.032(2) -0.0010(15) -0.0014(15) -0.0101(15)
P1 0.0329(6) 0.0421(6) 0.0345(6) -0.0022(5) -0.0017(5) -0.0062(5)
I1 0.0764(3) 0.0675(3) 0.0804(3) 0.0053(2) 0.0011(2) -0.0036(2)
I2 0.04321(19) 0.0668(2) 0.0458(2) 0.01177(16) -0.00638(15) -0.01804(16)
I3 0.0653(2) 0.0636(2) 0.0526(2) 0.00911(17) -0.00041(17) -0.00893(18)

loop_
_atom_type_symbol
_atom_type_description
_atom_type_scat_dispersion_real
_atom_type_scat_dispersion_imag
_atom_type_scat_source
C C 0.0033 0.0016 'International Tables Vol C Tables 4.2.6.8 and 6.1.1.4'
H H 0.0000 0.0000 'International Tables Vol C Tables 4.2.6.8 and 6.1.1.4'
N N 0.0061 0.0033 'International Tables Vol C Tables 4.2.6.8 and 6.1.1.4'
P P 0.1023 0.0942 'International Tables Vol C Tables 4.2.6.8 and 6.1.1.4'
I I -0.4742 1.8119 'International Tables Vol C Tables 4.2.6.8 and 6.1.1.4'

loop_
_geom_angle_atom_site_label_1
_geom_angle_atom_site_label_2
_geom_angle_atom_site_label_3
_geom_angle
_geom_angle_site_symmetry_1
_geom_angle_site_symmetry_3
_geom_angle_publ_flag
C2 C1 N1 111.5(4) . . ?
C2 C1 H1 124.2 . . ?
N1 C1 H1 124.2 . . ?
C1 C2 N2 111.5(4) . . ?
C1 C2 H2 124.2 . . ?
N2 C2 H2 124.2 . . ?
C8 C3 C4 125.0(4) . . ?
C8 C3 N1 117.1(4) . . ?
C4 C3 N1 117.8(4) . . ?
C5 C4 C3 115.5(5) . . ?
C5 C4 C9 121.5(4) . . ?
C3 C4 C9 122.9(4) . . ?
C6 C5 C4 121.8(5) . . ?
C6 C5 H5 119.1 . . ?
C4 C5 H5 119.1 . . ?
C7 C6 C5 120.8(5) . . ?
C7 C6 H6 119.6 . . ?
C5 C6 H6 119.6 . . ?
C6 C7 C8 121.7(5) . . ?
C6 C7 H7 119.2 . . ?
C8 C7 H7 119.2 . . ?
C3 C8 C7 115.1(4) . . ?
C3 C8 C12 124.6(4) . . ?
C7 C8 C12 120.3(4) . . ?
C11 C9 C4 110.8(6) . . ?
C11 C9 C10 108.0(5) . . ?
C4 C9 C10 113.0(4) . . ?
C11 C9 H9 108.3 . . ?
C4 C9 H9 108.3 . . ?
C10 C9 H9 108.3 . . ?
C9 C10 H10A 109.5 . . ?
C9 C10 H10B 109.5 . . ?
H10A C10 H10B 109.5 . . ?
C9 C10 H10C 109.5 . . ?
H10A C10 H10C 109.5 . . ?
H10B C10 H10C 109.5 . . ?
C9 C11 H11A 109.5 . . ?
C9 C11 H11B 109.5 . . ?
H11A C11 H11B 109.5 . . ?
C9 C11 H11C 109.5 . . ?
H11A C11 H11C 109.5 . . ?
H11B C11 H11C 109.5 . . ?
C8 C12 C14 114.5(4) . . ?
C8 C12 C13 109.5(4) . . ?
C14 C12 C13 109.7(4) . . ?
C8 C12 H12 107.6 . . ?
C14 C12 H12 107.6 . . ?
C13 C12 H12 107.6 . . ?
C12 C13 H13A 109.5 . . ?
C12 C13 H13B 109.5 . . ?
H13A C13 H13B 109.5 . . ?
C12 C13 H13C 109.5 . . ?
H13A C13 H13C 109.5 . . ?
H13B C13 H13C 109.5 . . ?
C12 C14 H14A 109.5 . . ?
C12 C14 H14B 109.5 . . ?
H14A C14 H14B 109.5 . . ?
C12 C14 H14C 109.5 . . ?
H14A C14 H14C 109.5 . . ?
H14B C14 H14C 109.5 . . ?
C16 C15 C20 124.3(4) . . ?
C16 C15 N2 117.8(4) . . ?
C20 C15 N2 117.9(4) . . ?
C15 C16 C17 117.1(4) . . ?
C15 C16 C21 123.7(4) . . ?
C17 C16 C21 119.2(4) . . ?
C18 C17 C16 121.3(5) . . ?
C18 C17 H17 119.3 . . ?
C16 C17 H17 119.3 . . ?
C19 C18 C17 120.6(4) . . ?
C19 C18 H18 119.7 . . ?
C17 C18 H18 119.7 . . ?
C18 C19 C20 121.5(4) . . ?
C18 C19 H19 119.2 . . ?
C20 C19 H19 119.2 . . ?
C15 C20 C19 115.2(4) . . ?
C15 C20 C24 124.9(4) . . ?
C19 C20 C24 119.9(4) . . ?
C20 C24 C26 110.4(4) . . ?
C20 C24 C25 113.0(4) . . ?
C26 C24 C25 110.7(4) . . ?
C20 C24 H23 107.5 . . ?
C26 C24 H23 107.5 . . ?
C25 C24 H23 107.5 . . ?
C24 C26 H24A 109.5 . . ?
C24 C26 H24B 109.5 . . ?
H24A C26 H24B 109.5 . . ?
C24 C26 H24C 109.5 . . ?
H24A C26 H24C 109.5 . . ?
H24B C26 H24C 109.5 . . ?
C24 C25 H25A 109.5 . . ?
C24 C25 H25B 109.5 . . ?
H25A C25 H25B 109.5 . . ?
C24 C25 H25C 109.5 . . ?
H25A C25 H25C 109.5 . . ?
H25B C25 H25C 109.5 . . ?
C22 C21 C23 110.9(4) . . ?
C22 C21 C16 110.9(3) . . ?
C23 C21 C16 111.3(4) . . ?
C22 C21 H26 107.8 . . ?
C23 C21 H26 107.8 . . ?
C16 C21 H26 107.8 . . ?
C21 C22 H27A 109.5 . . ?
C21 C22 H27B 109.5 . . ?
H27A C22 H27B 109.5 . . ?
C21 C22 H27C 109.5 . . ?
H27A C22 H27C 109.5 . . ?
H27B C22 H27C 109.5 . . ?
C21 C23 H28A 109.5 . . ?
C21 C23 H28B 109.5 . . ?
H28A C23 H28B 109.5 . . ?
C21 C23 H28C 109.5 . . ?
H28A C23 H28C 109.5 . . ?
H28B C23 H28C 109.5 . . ?
C1 N1 C3 122.0(4) . . ?
C1 N1 P1 114.1(3) . . ?
C3 N1 P1 123.8(3) . . ?
C2 N2 C15 122.9(3) . . ?
C2 N2 P1 113.1(3) . . ?
C15 N2 P1 123.6(3) . . ?
N2 P1 N1 89.75(17) . . ?
N2 P1 I1 113.07(12) . . ?
N1 P1 I1 110.17(13) . . ?
I2 I1 P1 71.59(4) . . ?
I3 I2 I1 176.384(15) . . ?

loop_
_geom_bond_atom_site_label_1
_geom_bond_atom_site_label_2
_geom_bond_distance
_geom_bond_site_symmetry_2
_geom_bond_publ_flag
C1 C2 1.342(6) . ?
C1 N1 1.376(6) . ?
C1 H1 0.9300 . ?
C2 N2 1.400(5) . ?
C2 H2 0.9300 . ?
C3 C8 1.396(7) . ?
C3 C4 1.400(6) . ?
C3 N1 1.465(6) . ?
C4 C5 1.392(7) . ?
C4 C9 1.544(7) . ?
C5 C6 1.378(8) . ?
C5 H5 0.9300 . ?
C6 C7 1.353(7) . ?
C6 H6 0.9300 . ?
C7 C8 1.418(6) . ?
C7 H7 0.9300 . ?
C8 C12 1.491(6) . ?
C9 C11 1.484(8) . ?
C9 C10 1.574(8) . ?
C9 H9 0.9800 . ?
C10 H10A 0.9600 . ?
C10 H10B 0.9600 . ?
C10 H10C 0.9600 . ?
C11 H11A 0.9600 . ?
C11 H11B 0.9600 . ?
C11 H11C 0.9600 . ?
C12 C14 1.528(7) . ?
C12 C13 1.558(7) . ?
C12 H12 0.9800 . ?
C13 H13A 0.9600 . ?
C13 H13B 0.9600 . ?
C13 H13C 0.9600 . ?
C14 H14A 0.9600 . ?
C14 H14B 0.9600 . ?
C14 H14C 0.9600 . ?
C15 C16 1.382(6) . ?
C15 C20 1.403(6) . ?
C15 N2 1.443(5) . ?
C16 C17 1.389(6) . ?
C16 C21 1.535(6) . ?
C17 C18 1.376(7) . ?
C17 H17 0.9300 . ?
C18 C19 1.361(7) . ?
C18 H18 0.9300 . ?
C19 C20 1.421(6) . ?
C19 H19 0.9300 . ?
C20 C24 1.479(6) . ?
C24 C26 1.526(7) . ?
C24 C25 1.536(7) . ?
C24 H23 0.9800 . ?
C26 H24A 0.9600 . ?
C26 H24B 0.9600 . ?
C26 H24C 0.9600 . ?
C25 H25A 0.9600 . ?
C25 H25B 0.9600 . ?
C25 H25C 0.9600 . ?
C21 C22 1.521(6) . ?
C21 C23 1.526(6) . ?
C21 H26 0.9800 . ?
C22 H27A 0.9600 . ?
C22 H27B 0.9600 . ?
C22 H27C 0.9600 . ?
C23 H28A 0.9600 . ?
C23 H28B 0.9600 . ?
C23 H28C 0.9600 . ?
N1 P1 1.674(4) . ?
N2 P1 1.673(3) . ?
P1 I1 3.5157(17) . ?
I1 I2 2.9474(12) . ?
I2 I3 2.8852(11) . ?

loop_
_geom_torsion_atom_site_label_1
_geom_torsion_atom_site_label_2
_geom_torsion_atom_site_label_3
_geom_torsion_atom_site_label_4
_geom_torsion
_geom_torsion_site_symmetry_1
_geom_torsion_site_symmetry_2
_geom_torsion_site_symmetry_3
_geom_torsion_site_symmetry_4
_geom_torsion_publ_flag
N1 C1 C2 N2 1.2(5) . . . . ?
C8 C3 C4 C5 -0.7(7) . . . . ?
N1 C3 C4 C5 177.6(4) . . . . ?
C8 C3 C4 C9 177.5(5) . . . . ?
N1 C3 C4 C9 -4.2(7) . . . . ?
C3 C4 C5 C6 0.1(8) . . . . ?
C9 C4 C5 C6 -178.2(5) . . . . ?
C4 C5 C6 C7 1.3(8) . . . . ?
C5 C6 C7 C8 -2.1(8) . . . . ?
C4 C3 C8 C7 0.0(7) . . . . ?
N1 C3 C8 C7 -178.3(4) . . . . ?
C4 C3 C8 C12 -178.1(4) . . . . ?
N1 C3 C8 C12 3.6(6) . . . . ?
C6 C7 C8 C3 1.4(7) . . . . ?
C6 C7 C8 C12 179.6(4) . . . . ?
C5 C4 C9 C11 -73.6(7) . . . . ?
C3 C4 C9 C11 108.3(6) . . . . ?
C5 C4 C9 C10 47.7(7) . . . . ?
C3 C4 C9 C10 -130.4(5) . . . . ?
C3 C8 C12 C14 -133.3(5) . . . . ?
C7 C8 C12 C14 48.7(6) . . . . ?
C3 C8 C12 C13 103.1(5) . . . . ?
C7 C8 C12 C13 -74.9(6) . . . . ?
C20 C15 C16 C17 0.4(6) . . . . ?
N2 C15 C16 C17 179.0(3) . . . . ?
C20 C15 C16 C21 -177.2(4) . . . . ?
N2 C15 C16 C21 1.5(5) . . . . ?
C15 C16 C17 C18 -0.9(6) . . . . ?
C21 C16 C17 C18 176.8(4) . . . . ?
C16 C17 C18 C19 2.3(7) . . . . ?
C17 C18 C19 C20 -3.0(7) . . . . ?
C16 C15 C20 C19 -1.1(6) . . . . ?
N2 C15 C20 C19 -179.7(4) . . . . ?
C16 C15 C20 C24 178.6(4) . . . . ?
N2 C15 C20 C24 0.0(6) . . . . ?
C18 C19 C20 C15 2.4(6) . . . . ?
C18 C19 C20 C24 -177.3(4) . . . . ?
C15 C20 C24 C26 -111.1(5) . . . . ?
C19 C20 C24 C26 68.6(5) . . . . ?
C15 C20 C24 C25 124.4(5) . . . . ?
C19 C20 C24 C25 -56.0(6) . . . . ?
C15 C16 C21 C22 -111.8(5) . . . . ?
C17 C16 C21 C22 70.6(5) . . . . ?
C15 C16 C21 C23 124.2(5) . . . . ?
C17 C16 C21 C23 -53.4(5) . . . . ?
C2 C1 N1 C3 -177.6(4) . . . . ?
C2 C1 N1 P1 0.1(5) . . . . ?
C8 C3 N1 C1 -77.2(5) . . . . ?
C4 C3 N1 C1 104.3(5) . . . . ?
C8 C3 N1 P1 105.3(4) . . . . ?
C4 C3 N1 P1 -73.2(5) . . . . ?
C1 C2 N2 C15 170.7(4) . . . . ?
C1 C2 N2 P1 -2.0(5) . . . . ?
C16 C15 N2 C2 -94.1(5) . . . . ?
C20 C15 N2 C2 84.7(5) . . . . ?
C16 C15 N2 P1 77.8(4) . . . . ?
C20 C15 N2 P1 -103.4(4) . . . . ?
C2 N2 P1 N1 1.7(3) . . . . ?
C15 N2 P1 N1 -170.9(3) . . . . ?
C2 N2 P1 I1 -110.2(3) . . . . ?
C15 N2 P1 I1 77.2(3) . . . . ?
C1 N1 P1 N2 -1.1(3) . . . . ?
C3 N1 P1 N2 176.6(3) . . . . ?
C1 N1 P1 I1 113.5(3) . . . . ?
C3 N1 P1 I1 -68.9(3) . . . . ?
N2 P1 I1 I2 180.00(13) . . . . ?
N1 P1 I1 I2 81.29(13) . . . . ?
